data_7718740
loop_
_publ_author_name
'Kim, Boyoung'
'Ok, Kang Min'

_publ_section_title
;
 Dimensionality-driven photoluminescence enhancement in Cl/Br mixed-halide
 organic-inorganic hybrid cadmium halides.
;
_journal_issue 23
_journal_name_full 'Dalton transactions (Cambridge, England : 2003)'
_journal_page_first 9261
_journal_page_last 9269
_journal_paper_doi 10.1039/d5dt00908a
_journal_volume 54
_journal_year 2025
_chemical_formula_moiety 'Cd Cl C N H'
_chemical_formula_sum 'C28 H48 Cd5 Cl18 N8'
_chemical_formula_weight 1696.84
_space_group_IT_number 2
_space_group_name_Hall '-P 1'
_space_group_name_H-M_alt 'P -1'
_symmetry_cell_setting triclinic
_symmetry_Int_Tables_number 2
_symmetry_space_group_name_Hall '-P 1'
_symmetry_space_group_name_H-M 'P -1'
_atom_sites_solution_hydrogens geom
_atom_sites_solution_primary direct
_atom_sites_solution_secondary difmap
_audit_conform_dict_location ftp://ftp.iucr.org/pub/cif_core.dic
_audit_conform_dict_name cif_core.dic
_audit_conform_dict_version 2.4.5
_audit_creation_date 2025-03-17T14:00:30-00:00
_audit_creation_method 'WinGX routine CIF_UPDATE'
_audit_update_record
;
2025-04-16 deposited with the CCDC.	2025-05-15 downloaded from the CCDC.
;
_cell_angle_alpha 93.423(2)
_cell_angle_beta 91.204(2)
_cell_angle_gamma 100.372(2)
_cell_formula_units_Z 1
_cell_length_a 7.5301(4)
_cell_length_b 11.6305(6)
_cell_length_c 15.4375(8)
_cell_measurement_reflns_used 9945
_cell_measurement_temperature 299(2)
_cell_measurement_theta_max 28.22
_cell_measurement_theta_min 2.75
_cell_measurement_wavelength 0.71076
_cell_volume 1326.84(12)
_computing_cell_refinement 'SAINT V8.40B integration software'
_computing_data_collection 'Bruker APEX5 software'
_computing_data_reduction 'Bruker APEX5 software'
_computing_molecular_graphics 'Ortep for Windows (Farrugia, 2012)'
_computing_publication_material 'WinGX publication routines (Farrugia, 2012)'
_computing_structure_refinement 'SHELXL-2018/3 (Sheldrick, 2018)'
_computing_structure_solution 'SHELXT 2018/2 (Sheldrick, 2018)'
_diffrn_ambient_temperature 299(2)
_diffrn_detector 'PHOTON II CPAD detector'
_diffrn_measured_fraction_theta_full 0.999
_diffrn_measured_fraction_theta_max 0.998
_diffrn_measurement_device 'three-circle diffractometer'
_diffrn_measurement_device_type 'Bruker D8 QUEST'
_diffrn_measurement_method '\w scans'
_diffrn_orient_matrix_type 'x-axis to radiation source'
_diffrn_orient_matrix_UB_11 -0.12126
_diffrn_orient_matrix_UB_12 -0.013126
_diffrn_orient_matrix_UB_13 0.026693
_diffrn_orient_matrix_UB_21 0.057422
_diffrn_orient_matrix_UB_22 -0.013575
_diffrn_orient_matrix_UB_23 0.056581
_diffrn_orient_matrix_UB_31 0.015633
_diffrn_orient_matrix_UB_32 0.085532
_diffrn_orient_matrix_UB_33 0.017369
_diffrn_radiation_monochromator graphite
_diffrn_radiation_type MoK\a
_diffrn_radiation_wavelength 0.71073
_diffrn_reflns_av_R_equivalents 0.0912
_diffrn_reflns_av_unetI/netI 0.05
_diffrn_reflns_Laue_measured_fraction_full 0.999
_diffrn_reflns_Laue_measured_fraction_max 0.998
_diffrn_reflns_limit_h_max 10
_diffrn_reflns_limit_h_min -10
_diffrn_reflns_limit_k_max 15
_diffrn_reflns_limit_k_min -15
_diffrn_reflns_limit_l_max 20
_diffrn_reflns_limit_l_min -20
_diffrn_reflns_number 48881
_diffrn_reflns_point_group_measured_fraction_full 0.999
_diffrn_reflns_point_group_measured_fraction_max 0.998
_diffrn_reflns_theta_full 25.242
_diffrn_reflns_theta_max 28.391
_diffrn_reflns_theta_min 2.751
_diffrn_source 'sealed x-ray tube'
_exptl_absorpt_coefficient_mu 2.91
_exptl_absorpt_correction_T_max 0.746
_exptl_absorpt_correction_T_min 0.534
_exptl_absorpt_correction_type multi-scan
_exptl_absorpt_process_details
;
        SADABS-2016/2 - Bruker AXS area detector scaling and absorption correcti
;
_exptl_crystal_colour colourless
_exptl_crystal_density_diffrn 2.124
_exptl_crystal_density_method 'not measured'
_exptl_crystal_description block
_exptl_crystal_F_000 818
_exptl_crystal_size_max 0.197
_exptl_crystal_size_mid 0.127
_exptl_crystal_size_min 0.038
_refine_diff_density_max 0.821
_refine_diff_density_min -1.353
_refine_diff_density_rms 0.142
_refine_ls_extinction_method none
_refine_ls_goodness_of_fit_ref 1.099
_refine_ls_hydrogen_treatment constr
_refine_ls_matrix_type full
_refine_ls_number_constraints 0
_refine_ls_number_parameters 270
_refine_ls_number_reflns 6629
_refine_ls_number_restraints 0
_refine_ls_restrained_S_all 1.099
_refine_ls_R_factor_all 0.0598
_refine_ls_R_factor_gt 0.0457
_refine_ls_shift/su_max 0.001
_refine_ls_shift/su_mean 0
_refine_ls_structure_factor_coef Fsqd
_refine_ls_weighting_details 'w=1/[\s^2^(Fo^2^)+(0.0337P)^2^+2.5609P] where P=(Fo^2^+2Fc^2^)/3'
_refine_ls_weighting_scheme calc
_refine_ls_wR_factor_gt 0.0928
_refine_ls_wR_factor_ref 0.0978
_reflns_Friedel_coverage 0
_reflns_number_gt 5494
_reflns_number_total 6629
_reflns_threshold_expression 'I > 2\s(I)'
_cod_data_source_file d5dt00908a2.cif
_cod_data_source_block PureCl
_cod_depositor_comments 'Adding full bibliography for 7718739--7718742.cif.'
_cod_database_code 7718740
_shelx_estimated_absorpt_t_min 0.598
_shelx_estimated_absorpt_t_max 0.897
_shelx_shelxl_version_number 2018/3

loop_
_symmetry_equiv_pos_as_xyz
'x, y, z'
'-x, -y, -z'

loop_
_atom_site_label
_atom_site_type_symbol
_atom_site_fract_x
_atom_site_fract_y
_atom_site_fract_z
_atom_site_U_iso_or_equiv
_atom_site_adp_type
_atom_site_occupancy
_atom_site_site_symmetry_order
_atom_site_calc_flag
_atom_site_refinement_flags_posn
_atom_site_refinement_flags_adp
_atom_site_refinement_flags_occupancy
_atom_site_disorder_assembly
_atom_site_disorder_group
Cd1 Cd 0.54942(5) 0.63883(3) 0.94034(2) 0.02962(10) Uani 1 1 d . . . . .
Cd2 Cd 0.55883(5) 0.68733(3) 0.71335(2) 0.02462(9) Uani 1 1 d . . . . .
Cd3 Cd 0 0.5 0.5 0.02306(11) Uani 1 2 d S . P . .
Cl1 Cl 0.26640(16) 0.50039(11) 0.98836(7) 0.0293(2) Uani 1 1 d . . . . .
Cl2 Cl 0.82526(16) 0.72493(10) 0.84018(8) 0.0299(2) Uani 1 1 d . . . . .
Cl3 Cl 0.35741(16) 0.74884(11) 0.83854(8) 0.0316(3) Uani 1 1 d . . . . .
Cl4 Cl 0.49376(17) 0.48284(10) 0.77875(8) 0.0321(3) Uani 1 1 d . . . . .
Cl5 Cl 0.28550(16) 0.59830(11) 0.60035(8) 0.0351(3) Uani 1 1 d . . . . .
Cl6 Cl 0.20698(16) 0.38731(10) 0.40045(8) 0.0337(3) Uani 1 1 d . . . . .
Cl7 Cl -0.07381(18) 0.32979(11) 0.59816(8) 0.0352(3) Uani 1 1 d . . . . .
Cl8 Cl 0.59524(19) 0.80475(11) 1.05781(8) 0.0378(3) Uani 1 1 d . . . . .
Cl9 Cl 0.63286(19) 0.88034(11) 0.64881(9) 0.0380(3) Uani 1 1 d . . . . .
N1 N 0.0755(7) -0.1449(4) 0.6534(5) 0.0593(17) Uani 1 1 d . . . . .
H1A H 0.001919 -0.209976 0.65719 0.071 Uiso 1 1 calc R U . . .
N2 N 0.5001(6) 0.3672(3) 0.5826(3) 0.0379(10) Uani 1 1 d . . . . .
H2A H 0.463028 0.40627 0.539912 0.057 Uiso 1 1 calc R U . . .
H2B H 0.613068 0.357554 0.5738 0.057 Uiso 1 1 calc R U . . .
H2C H 0.495695 0.407494 0.633113 0.057 Uiso 1 1 calc R U . . .
N3 N 0.7355(7) 1.0123(4) 0.9435(4) 0.0462(12) Uani 1 1 d . . . . .
H3A H 0.678915 0.953338 0.968947 0.055 Uiso 1 1 calc R U . . .
N4 N 1.0406(6) 1.5013(4) 0.7827(3) 0.0379(10) Uani 1 1 d . . . . .
H4A H 0.982978 1.561693 0.787902 0.057 Uiso 1 1 calc R U . . .
H4B H 1.05352 1.482661 0.726723 0.057 Uiso 1 1 calc R U . . .
H4C H 1.148904 1.520705 0.80919 0.057 Uiso 1 1 calc R U . . .
C1 C 0.1289(8) -0.0806(6) 0.7241(5) 0.0520(17) Uani 1 1 d . . . . .
H1 H 0.088428 -0.106532 0.777266 0.062 Uiso 1 1 calc R U . . .
C2 C 0.2419(9) 0.0231(5) 0.7217(4) 0.0493(15) Uani 1 1 d . . . . .
H2 H 0.276547 0.06931 0.772638 0.059 Uiso 1 1 calc R U . . .
C3 C 0.3057(8) 0.0601(5) 0.6428(4) 0.0432(14) Uani 1 1 d . . . . .
C4 C 0.2453(10) -0.0093(6) 0.5701(5) 0.0592(18) Uani 1 1 d . . . . .
H4 H 0.28248 0.014494 0.515913 0.071 Uiso 1 1 calc R U . . .
C5 C 0.1294(10) -0.1146(6) 0.5764(5) 0.064(2) Uani 1 1 d . . . . .
H5 H 0.090239 -0.163034 0.52702 0.077 Uiso 1 1 calc R U . . .
C6 C 0.4366(11) 0.1741(6) 0.6425(6) 0.079(3) Uani 1 1 d . . . . .
H6A H 0.448837 0.211583 0.700651 0.094 Uiso 1 1 calc R U . . .
H6B H 0.554139 0.158196 0.626461 0.094 Uiso 1 1 calc R U . . .
C7 C 0.3822(10) 0.2523(5) 0.5841(5) 0.0602(19) Uani 1 1 d . . . . .
H7A H 0.262127 0.264473 0.598936 0.072 Uiso 1 1 calc R U . . .
H7B H 0.373626 0.214744 0.525995 0.072 Uiso 1 1 calc R U . . .
C8 C 0.8322(9) 1.1020(5) 0.9917(4) 0.0459(14) Uani 1 1 d . . . . .
H8 H 0.835647 1.100448 1.051918 0.055 Uiso 1 1 calc R U . . .
C9 C 0.9263(7) 1.1963(5) 0.9530(3) 0.0362(12) Uani 1 1 d . . . . .
H9 H 0.991402 1.259225 0.986944 0.043 Uiso 1 1 calc R U . . .
C10 C 0.9246(7) 1.1978(4) 0.8647(3) 0.0309(11) Uani 1 1 d . . . . .
C11 C 0.8170(8) 1.1022(5) 0.8159(4) 0.0385(12) Uani 1 1 d . . . . .
H11 H 0.80974 1.101559 0.755651 0.046 Uiso 1 1 calc R U . . .
C12 C 0.7240(9) 1.0111(5) 0.8578(4) 0.0466(14) Uani 1 1 d . . . . .
H12 H 0.652616 0.948389 0.826121 0.056 Uiso 1 1 calc R U . . .
C13 C 1.0308(7) 1.2958(4) 0.8192(3) 0.0309(10) Uani 1 1 d . . . . .
H13A H 1.044656 1.270401 0.759095 0.037 Uiso 1 1 calc R U . . .
H13B H 1.150172 1.318316 0.846526 0.037 Uiso 1 1 calc R U . . .
C14 C 0.9347(7) 1.3997(4) 0.8231(3) 0.0321(11) Uani 1 1 d . . . . .
H14A H 0.81775 1.377619 0.793281 0.038 Uiso 1 1 calc R U . . .
H14B H 0.914771 1.421642 0.883235 0.038 Uiso 1 1 calc R U . . .

loop_
_atom_site_aniso_label
_atom_site_aniso_U_11
_atom_site_aniso_U_22
_atom_site_aniso_U_33
_atom_site_aniso_U_23
_atom_site_aniso_U_13
_atom_site_aniso_U_12
Cd1 0.02896(19) 0.03222(19) 0.02818(19) 0.00927(14) 0.00098(14) 0.00442(15)
Cd2 0.02573(17) 0.02683(17) 0.02052(16) -0.00013(13) 0.00004(13) 0.00330(13)
Cd3 0.0210(2) 0.0294(2) 0.0178(2) -0.00021(18) 0.00029(17) 0.00249(18)
Cl1 0.0262(6) 0.0366(6) 0.0256(6) 0.0049(5) 0.0017(4) 0.0059(5)
Cl2 0.0255(6) 0.0349(6) 0.0282(6) 0.0033(5) -0.0024(4) 0.0021(5)
Cl3 0.0315(6) 0.0378(6) 0.0287(6) 0.0025(5) 0.0026(5) 0.0150(5)
Cl4 0.0373(6) 0.0295(6) 0.0302(6) 0.0058(5) 0.0029(5) 0.0064(5)
Cl5 0.0277(6) 0.0446(7) 0.0298(6) -0.0025(5) -0.0090(5) 0.0003(5)
Cl6 0.0313(6) 0.0276(6) 0.0403(7) -0.0054(5) 0.0134(5) 0.0011(5)
Cl7 0.0439(7) 0.0357(6) 0.0255(6) 0.0054(5) -0.0004(5) 0.0050(5)
Cl8 0.0448(7) 0.0360(6) 0.0329(6) 0.0018(5) -0.0006(5) 0.0084(6)
Cl9 0.0480(8) 0.0304(6) 0.0364(7) 0.0047(5) 0.0017(6) 0.0086(6)
N1 0.033(3) 0.029(3) 0.114(6) 0.019(3) -0.001(3) -0.005(2)
N2 0.043(3) 0.024(2) 0.045(3) 0.0076(19) 0.011(2) 0.0008(19)
N3 0.049(3) 0.033(2) 0.061(3) 0.014(2) 0.022(3) 0.014(2)
N4 0.042(3) 0.033(2) 0.039(3) 0.0041(19) -0.001(2) 0.008(2)
C1 0.039(3) 0.057(4) 0.065(4) 0.034(3) 0.015(3) 0.010(3)
C2 0.060(4) 0.044(3) 0.043(3) -0.002(3) -0.002(3) 0.010(3)
C3 0.043(3) 0.030(3) 0.056(4) 0.010(3) -0.010(3) 0.000(2)
C4 0.070(5) 0.056(4) 0.048(4) 0.004(3) 0.007(3) 0.003(4)
C5 0.068(5) 0.048(4) 0.073(5) -0.022(4) -0.015(4) 0.009(4)
C6 0.072(5) 0.050(4) 0.104(7) 0.029(4) -0.032(5) -0.020(4)
C7 0.064(4) 0.029(3) 0.080(5) 0.016(3) -0.020(4) -0.011(3)
C8 0.056(4) 0.053(4) 0.032(3) 0.008(3) 0.003(3) 0.015(3)
C9 0.041(3) 0.039(3) 0.028(3) -0.001(2) -0.001(2) 0.006(2)
C10 0.032(3) 0.031(2) 0.029(2) -0.010(2) -0.006(2) 0.008(2)
C11 0.052(3) 0.035(3) 0.028(3) -0.006(2) -0.005(2) 0.009(3)
C12 0.055(4) 0.035(3) 0.048(4) -0.006(3) 0.003(3) 0.005(3)
C13 0.033(3) 0.033(2) 0.029(2) 0.004(2) 0.005(2) 0.010(2)
C14 0.030(3) 0.035(3) 0.032(3) 0.002(2) 0.004(2) 0.008(2)

loop_
_atom_type_symbol
_atom_type_description
_atom_type_scat_dispersion_real
_atom_type_scat_dispersion_imag
_atom_type_scat_source
C C 0.0033 0.0016 'International Tables Vol C Tables 4.2.6.8 and 6.1.1.4'
H H 0 0 'International Tables Vol C Tables 4.2.6.8 and 6.1.1.4'
N N 0.0061 0.0033 'International Tables Vol C Tables 4.2.6.8 and 6.1.1.4'
Cl Cl 0.1484 0.1585 'International Tables Vol C Tables 4.2.6.8 and 6.1.1.4'
Cd Cd -0.8075 1.2024 'International Tables Vol C Tables 4.2.6.8 and 6.1.1.4'

loop_
_geom_angle_atom_site_label_1
_geom_angle_atom_site_label_2
_geom_angle_atom_site_label_3
_geom_angle
_geom_angle_site_symmetry_1
_geom_angle_site_symmetry_3
_geom_angle_publ_flag
Cl8 Cd1 Cl1 103.17(4) . . ?
Cl8 Cd1 Cl1 99.13(4) . 2_667 ?
Cl1 Cd1 Cl1 86.11(4) . 2_667 ?
Cl8 Cd1 Cl3 92.97(4) . . ?
Cl1 Cd1 Cl3 92.75(4) . . ?
Cl1 Cd1 Cl3 167.80(4) 2_667 . ?
Cl8 Cd1 Cl2 97.86(4) . . ?
Cl1 Cd1 Cl2 158.88(4) . . ?
Cl1 Cd1 Cl2 92.50(4) 2_667 . ?
Cl3 Cd1 Cl2 84.18(4) . . ?
Cl8 Cd1 Cl4 168.45(4) . . ?
Cl1 Cd1 Cl4 83.39(4) . . ?
Cl1 Cd1 Cl4 90.73(4) 2_667 . ?
Cl3 Cd1 Cl4 77.07(4) . . ?
Cl2 Cd1 Cl4 75.55(4) . . ?
Cl9 Cd2 Cl4 177.63(5) . . ?
Cl9 Cd2 Cl3 97.88(4) . . ?
Cl4 Cd2 Cl3 84.22(4) . . ?
Cl9 Cd2 Cl5 95.57(4) . . ?
Cl4 Cd2 Cl5 85.27(4) . . ?
Cl3 Cd2 Cl5 96.40(4) . . ?
Cl9 Cd2 Cl6 86.62(4) . 2_666 ?
Cl4 Cd2 Cl6 91.18(4) . 2_666 ?
Cl3 Cd2 Cl6 172.60(4) . 2_666 ?
Cl5 Cd2 Cl6 88.98(4) . 2_666 ?
Cl9 Cd2 Cl2 97.81(4) . . ?
Cl4 Cd2 Cl2 81.28(4) . . ?
Cl3 Cd2 Cl2 83.91(4) . . ?
Cl5 Cd2 Cl2 166.45(4) . . ?
Cl6 Cd2 Cl2 89.67(4) 2_666 . ?
Cl7 Cd3 Cl7 180 . 2_566 ?
Cl7 Cd3 Cl5 91.69(4) . . ?
Cl7 Cd3 Cl5 88.31(4) 2_566 . ?
Cl7 Cd3 Cl5 88.31(4) . 2_566 ?
Cl7 Cd3 Cl5 91.69(4) 2_566 2_566 ?
Cl5 Cd3 Cl5 180 . 2_566 ?
Cl7 Cd3 Cl6 92.58(4) . . ?
Cl7 Cd3 Cl6 87.42(4) 2_566 . ?
Cl5 Cd3 Cl6 90.78(4) . . ?
Cl5 Cd3 Cl6 89.22(4) 2_566 . ?
Cl7 Cd3 Cl6 87.42(4) . 2_566 ?
Cl7 Cd3 Cl6 92.59(4) 2_566 2_566 ?
Cl5 Cd3 Cl6 89.22(4) . 2_566 ?
Cl5 Cd3 Cl6 90.78(4) 2_566 2_566 ?
Cl6 Cd3 Cl6 180.00(4) . 2_566 ?
Cd1 Cl1 Cd1 93.89(4) . 2_667 ?
Cd1 Cl2 Cd2 82.55(3) . . ?
Cd2 Cl3 Cd1 85.59(4) . . ?
Cd2 Cl4 Cd1 79.59(3) . . ?
Cd3 Cl5 Cd2 174.87(6) . . ?
Cd3 Cl6 Cd2 169.09(5) . 2_666 ?
C1 N1 C5 122.7(6) . . ?
C1 N1 H1A 118.7 . . ?
C5 N1 H1A 118.7 . . ?
C7 N2 H2A 109.5 . . ?
C7 N2 H2B 109.5 . . ?
H2A N2 H2B 109.5 . . ?
C7 N2 H2C 109.5 . . ?
H2A N2 H2C 109.5 . . ?
H2B N2 H2C 109.5 . . ?
C12 N3 C8 122.1(5) . . ?
C12 N3 H3A 118.9 . . ?
C8 N3 H3A 118.9 . . ?
C14 N4 H4A 109.5 . . ?
C14 N4 H4B 109.5 . . ?
H4A N4 H4B 109.5 . . ?
C14 N4 H4C 109.5 . . ?
H4A N4 H4C 109.5 . . ?
H4B N4 H4C 109.5 . . ?
N1 C1 C2 121.1(6) . . ?
N1 C1 H1 119.4 . . ?
C2 C1 H1 119.4 . . ?
C1 C2 C3 119.3(6) . . ?
C1 C2 H2 120.3 . . ?
C3 C2 H2 120.3 . . ?
C4 C3 C2 117.7(6) . . ?
C4 C3 C6 124.1(7) . . ?
C2 C3 C6 118.2(6) . . ?
C3 C4 C5 120.5(7) . . ?
C3 C4 H4 119.8 . . ?
C5 C4 H4 119.8 . . ?
N1 C5 C4 118.6(6) . . ?
N1 C5 H5 120.7 . . ?
C4 C5 H5 120.7 . . ?
C7 C6 C3 112.9(6) . . ?
C7 C6 H6A 109 . . ?
C3 C6 H6A 109 . . ?
C7 C6 H6B 109 . . ?
C3 C6 H6B 109 . . ?
H6A C6 H6B 107.8 . . ?
C6 C7 N2 116.0(6) . . ?
C6 C7 H7A 108.3 . . ?
N2 C7 H7A 108.3 . . ?
C6 C7 H7B 108.3 . . ?
N2 C7 H7B 108.3 . . ?
H7A C7 H7B 107.4 . . ?
N3 C8 C9 120.3(5) . . ?
N3 C8 H8 119.8 . . ?
C9 C8 H8 119.8 . . ?
C10 C9 C8 120.0(5) . . ?
C10 C9 H9 120 . . ?
C8 C9 H9 120 . . ?
C9 C10 C11 117.9(5) . . ?
C9 C10 C13 122.2(5) . . ?
C11 C10 C13 119.9(5) . . ?
C12 C11 C10 119.7(5) . . ?
C12 C11 H11 120.1 . . ?
C10 C11 H11 120.1 . . ?
N3 C12 C11 119.9(5) . . ?
N3 C12 H12 120.1 . . ?
C11 C12 H12 120.1 . . ?
C10 C13 C14 109.8(4) . . ?
C10 C13 H13A 109.7 . . ?
C14 C13 H13A 109.7 . . ?
C10 C13 H13B 109.7 . . ?
C14 C13 H13B 109.7 . . ?
H13A C13 H13B 108.2 . . ?
N4 C14 C13 111.6(4) . . ?
N4 C14 H14A 109.3 . . ?
C13 C14 H14A 109.3 . . ?
N4 C14 H14B 109.3 . . ?
C13 C14 H14B 109.3 . . ?
H14A C14 H14B 108 . . ?

loop_
_geom_bond_atom_site_label_1
_geom_bond_atom_site_label_2
_geom_bond_distance
_geom_bond_site_symmetry_2
_geom_bond_publ_flag
Cd1 Cl8 2.5392(13) . ?
Cd1 Cl1 2.5802(12) . ?
Cd1 Cl1 2.5912(12) 2_667 ?
Cd1 Cl3 2.6473(12) . ?
Cd1 Cl2 2.6980(13) . ?
Cd1 Cl4 2.9718(13) . ?
Cd2 Cl9 2.4865(13) . ?
Cd2 Cl4 2.6085(12) . ?
Cd2 Cl3 2.6260(12) . ?
Cd2 Cl5 2.6866(12) . ?
Cd2 Cl6 2.7292(12) 2_666 ?
Cd2 Cl2 2.7325(12) . ?
Cd3 Cl7 2.5538(12) . ?
Cd3 Cl7 2.5538(12) 2_566 ?
Cd3 Cl5 2.6631(11) . ?
Cd3 Cl5 2.6631(11) 2_566 ?
Cd3 Cl6 2.6655(11) . ?
Cd3 Cl6 2.6655(11) 2_566 ?
N1 C1 1.300(9) . ?
N1 C5 1.311(10) . ?
N1 H1A 0.86 . ?
N2 C7 1.467(7) . ?
N2 H2A 0.89 . ?
N2 H2B 0.89 . ?
N2 H2C 0.89 . ?
N3 C12 1.323(8) . ?
N3 C8 1.336(8) . ?
N3 H3A 0.86 . ?
N4 C14 1.480(7) . ?
N4 H4A 0.89 . ?
N4 H4B 0.89 . ?
N4 H4C 0.89 . ?
C1 C2 1.348(9) . ?
C1 H1 0.93 . ?
C2 C3 1.383(9) . ?
C2 H2 0.93 . ?
C3 C4 1.362(9) . ?
C3 C6 1.503(8) . ?
C4 C5 1.380(10) . ?
C4 H4 0.93 . ?
C5 H5 0.93 . ?
C6 C7 1.422(9) . ?
C6 H6A 0.97 . ?
C6 H6B 0.97 . ?
C7 H7A 0.97 . ?
C7 H7B 0.97 . ?
C8 C9 1.371(8) . ?
C8 H8 0.93 . ?
C9 C10 1.365(7) . ?
C9 H9 0.93 . ?
C10 C11 1.418(7) . ?
C10 C13 1.490(7) . ?
C11 C12 1.366(8) . ?
C11 H11 0.93 . ?
C12 H12 0.93 . ?
C13 C14 1.515(7) . ?
C13 H13A 0.97 . ?
C13 H13B 0.97 . ?
C14 H14A 0.97 . ?
C14 H14B 0.97 . ?

loop_
_geom_hbond_atom_site_label_D
_geom_hbond_atom_site_label_H
_geom_hbond_atom_site_label_A
_geom_hbond_distance_DH
_geom_hbond_distance_HA
_geom_hbond_distance_DA
_geom_hbond_angle_DHA
_geom_hbond_site_symmetry_A
_geom_hbond_publ_flag
N1 H1A Cl6 0.86 2.46 3.264(5) 154.9 2_556 yes
N2 H2A Cl5 0.89 2.92 3.377(5) 113.7 . yes
N2 H2A Cl6 0.89 2.83 3.583(5) 143 . yes
N2 H2B Cl5 0.89 2.86 3.292(5) 111.4 2_666 yes
N2 H2B Cl7 0.89 2.46 3.320(5) 162.4 1_655 yes
N2 H2C Cl4 0.89 2.37 3.244(5) 169.4 . yes
N3 H3A Cl8 0.86 2.28 3.118(5) 165.3 . yes
N4 H4A Cl2 0.89 2.52 3.389(5) 166.5 1_565 yes
N4 H4B Cl5 0.89 2.88 3.528(5) 131.3 1_665 yes
N4 H4B Cl7 0.89 2.63 3.382(5) 143.1 1_665 yes
N4 H4C Cl1 0.89 2.92 3.571(5) 131.2 1_665 yes
N4 H4C Cl3 0.89 2.83 3.445(5) 127 1_665 yes
N4 H4C Cl4 0.89 2.76 3.459(5) 136.8 1_665 yes
